data_2234963
loop_
_publ_author_name
'Yu, Zhen-Xiang'
'Li, Bao'

_publ_section_title
;
 (<i>E</i>)-1-[4-(3-Bromopropoxy)phenyl]-2-<i>p</i>-tolyldiazene
;
_journal_coeditor_code CV5298
_journal_issue 6
_journal_name_full 'Acta Crystallographica Section E'
_journal_page_first o1761
_journal_paper_doi 10.1107/S1600536812021538
_journal_volume 68
_journal_year 2012
_chemical_formula_iupac 'C16 H17 Br N2 O'
_chemical_formula_moiety 'C16 H17 Br N2 O'
_chemical_formula_sum 'C16 H17 Br N2 O'
_chemical_formula_weight 333.23
_chemical_name_systematic
;
(<i>E</i>)-1-[4-(3-Bromopropoxy)phenyl]-2-<i>p</i>-tolyldiazene
;
_space_group_IT_number 14
_symmetry_cell_setting monoclinic
_symmetry_space_group_name_Hall '-P 2ybc'
_symmetry_space_group_name_H-M 'P 1 21/c 1'
_atom_sites_solution_hydrogens geom
_atom_sites_solution_primary direct
_atom_sites_solution_secondary difmap
_cell_angle_alpha 90.00
_cell_angle_beta 102.85(2)
_cell_angle_gamma 90.00
_cell_formula_units_Z 4
_cell_length_a 26.530(15)
_cell_length_b 4.785(2)
_cell_length_c 11.810(7)
_cell_measurement_reflns_used 6956
_cell_measurement_temperature 293(2)
_cell_measurement_theta_max 27.48
_cell_measurement_theta_min 3.44
_cell_volume 1461.7(13)
_computing_cell_refinement 'RAPID-AUTO (Rigaku, 1998)'
_computing_data_collection 'RAPID-AUTO (Rigaku, 1998)'
_computing_data_reduction
;
CrystalStructure (Rigaku/MSC, 2002)
;
_computing_molecular_graphics 'SHELXTL (Sheldrick, 2008)'
_computing_publication_material 'SHELXL97 (Sheldrick, 2008)'
_computing_structure_refinement 'SHELXL97 (Sheldrick, 2008)'
_computing_structure_solution 'SHELXS97 (Sheldrick, 2008)'
_diffrn_ambient_temperature 293(2)
_diffrn_measured_fraction_theta_full 0.995
_diffrn_measured_fraction_theta_max 0.995
_diffrn_measurement_device_type 'Rigaku R-AXIS RAPID'
_diffrn_measurement_method '\w scans'
_diffrn_radiation_monochromator graphite
_diffrn_radiation_source 'fine-focus sealed tube'
_diffrn_radiation_type MoK\a
_diffrn_radiation_wavelength 0.71073
_diffrn_reflns_av_R_equivalents 0.0801
_diffrn_reflns_av_sigmaI/netI 0.0811
_diffrn_reflns_limit_h_max 33
_diffrn_reflns_limit_h_min -34
_diffrn_reflns_limit_k_max 6
_diffrn_reflns_limit_k_min -6
_diffrn_reflns_limit_l_max 15
_diffrn_reflns_limit_l_min -15
_diffrn_reflns_number 13590
_diffrn_reflns_theta_full 27.48
_diffrn_reflns_theta_max 27.48
_diffrn_reflns_theta_min 3.15
_diffrn_standards_decay_% 0
_diffrn_standards_interval_count 0
_diffrn_standards_interval_time 0
_diffrn_standards_number 0
_exptl_absorpt_coefficient_mu 2.809
_exptl_absorpt_correction_T_max 0.5744
_exptl_absorpt_correction_T_min 0.5533
_exptl_absorpt_correction_type multi-scan
_exptl_absorpt_process_details '(ABSCOR; Higashi, 1995)'
_exptl_crystal_colour yellow
_exptl_crystal_density_diffrn 1.514
_exptl_crystal_density_method 'not measured'
_exptl_crystal_description block
_exptl_crystal_F_000 680
_exptl_crystal_size_max 0.24
_exptl_crystal_size_mid 0.23
_exptl_crystal_size_min 0.22
_refine_diff_density_max 0.404
_refine_diff_density_min -0.592
_refine_ls_extinction_method none
_refine_ls_goodness_of_fit_ref 1.013
_refine_ls_hydrogen_treatment constr
_refine_ls_matrix_type full
_refine_ls_number_parameters 182
_refine_ls_number_reflns 3337
_refine_ls_number_restraints 0
_refine_ls_restrained_S_all 1.013
_refine_ls_R_factor_all 0.1063
_refine_ls_R_factor_gt 0.0564
_refine_ls_shift/su_max 0.012
_refine_ls_shift/su_mean 0.002
_refine_ls_structure_factor_coef Fsqd
_refine_ls_weighting_details 'calc w=1/[\s^2^(Fo^2^)+(0.0906P)^2^] where P=(Fo^2^+2Fc^2^)/3'
_refine_ls_weighting_scheme calc
_refine_ls_wR_factor_gt 0.1523
_refine_ls_wR_factor_ref 0.1803
_reflns_number_gt 1860
_reflns_number_total 3337
_reflns_threshold_expression I>2sigma(I)
_cod_data_source_file cv5298.cif
_cod_data_source_block I
_cod_original_cell_volume 1461.8(13)
_cod_original_sg_symbol_H-M 'P 21/c'
_cod_database_code 2234963
_cod_database_fobs_code 2234963

loop_
_symmetry_equiv_pos_as_xyz
'x, y, z'
'-x, y+1/2, -z+1/2'
'-x, -y, -z'
'x, -y-1/2, z-1/2'

loop_
_atom_site_type_symbol
_atom_site_label
_atom_site_fract_x
_atom_site_fract_y
_atom_site_fract_z
_atom_site_U_iso_or_equiv
_atom_site_adp_type
_atom_site_calc_flag
_atom_site_refinement_flags
_atom_site_occupancy
_atom_site_symmetry_multiplicity
Br Br1 0.03507(2) 1.74980(10) 0.35896(4) 0.0780(3) Uani d . 1 1
C C1 0.07293(17) 1.5076(9) 0.4814(4) 0.0666(12) Uani d . 1 1
H H1A 0.0493 1.3736 0.5031 0.080 Uiso calc R 1 1
H H1B 0.0990 1.4048 0.4527 0.080 Uiso calc R 1 1
C C2 0.09770(19) 1.6700(8) 0.5834(4) 0.0638(12) Uani d . 1 1
H H2A 0.0716 1.7772 0.6102 0.077 Uiso calc R 1 1
H H2B 0.1219 1.8008 0.5617 0.077 Uiso calc R 1 1
C C3 0.12642(16) 1.4854(7) 0.6820(3) 0.0555(10) Uani d . 1 1
H H3A 0.1414 1.5984 0.7493 0.067 Uiso calc R 1 1
H H3B 0.1029 1.3514 0.7042 0.067 Uiso calc R 1 1
C C4 0.19783(14) 1.1643(7) 0.7148(3) 0.0438(8) Uani d . 1 1
C C5 0.23339(14) 1.0199(7) 0.6659(3) 0.0461(9) Uani d . 1 1
H H5 0.2351 1.0542 0.5893 0.055 Uiso calc R 1 1
C C6 0.26574(16) 0.8279(7) 0.7304(3) 0.0475(9) Uani d . 1 1
H H6 0.2897 0.7334 0.6977 0.057 Uiso calc R 1 1
C C7 0.26299(16) 0.7723(6) 0.8464(4) 0.0436(9) Uani d . 1 1
C C8 0.22842(15) 0.9224(7) 0.8937(3) 0.0486(9) Uani d . 1 1
H H8 0.2272 0.8924 0.9708 0.058 Uiso calc R 1 1
C C9 0.19546(15) 1.1169(7) 0.8291(3) 0.0475(9) Uani d . 1 1
H H9 0.1720 1.2144 0.8621 0.057 Uiso calc R 1 1
C C10 0.35721(16) 0.2505(6) 0.9470(3) 0.0426(8) Uani d . 1 1
C C11 0.39446(15) 0.1260(8) 0.8990(3) 0.0498(9) Uani d . 1 1
H H11 0.3969 0.1742 0.8241 0.060 Uiso calc R 1 1
C C12 0.42806(15) -0.0681(7) 0.9600(3) 0.0490(9) Uani d . 1 1
H H12 0.4531 -0.1474 0.9260 0.059 Uiso calc R 1 1
C C13 0.42526(14) -0.1473(7) 1.0710(3) 0.0395(8) Uani d . 1 1
C C14 0.38674(14) -0.0307(7) 1.1179(3) 0.0453(9) Uani d . 1 1
H H14 0.3832 -0.0870 1.1911 0.054 Uiso calc R 1 1
C C15 0.35311(15) 0.1696(7) 1.0573(3) 0.0470(9) Uani d . 1 1
H H15 0.3279 0.2489 1.0909 0.056 Uiso calc R 1 1
C C16 0.46205(15) -0.3593(9) 1.1367(3) 0.0514(10) Uani d . 1 1
H H16A 0.4653 -0.3327 1.2186 0.077 Uiso calc R 1 1
H H16B 0.4953 -0.3373 1.1183 0.077 Uiso calc R 1 1
H H16C 0.4491 -0.5438 1.1154 0.077 Uiso calc R 1 1
N N1 0.29418(12) 0.5728(6) 0.9213(3) 0.0476(8) Uani d . 1 1
N N2 0.32604(13) 0.4536(6) 0.8743(3) 0.0474(8) Uani d . 1 1
O O1 0.16630(11) 1.3435(5) 0.6400(2) 0.0526(7) Uani d . 1 1

loop_
_atom_site_aniso_label
_atom_site_aniso_U_11
_atom_site_aniso_U_22
_atom_site_aniso_U_33
_atom_site_aniso_U_12
_atom_site_aniso_U_13
_atom_site_aniso_U_23
Br1 0.0757(4) 0.0956(5) 0.0551(3) -0.0036(3) -0.0017(3) 0.0109(2)
C1 0.059(3) 0.072(3) 0.064(3) 0.003(2) 0.005(2) 0.000(2)
C2 0.064(3) 0.057(2) 0.062(3) 0.011(2) -0.003(2) -0.004(2)
C3 0.056(3) 0.052(2) 0.056(2) 0.0144(19) 0.005(2) -0.0005(18)
C4 0.038(2) 0.0410(17) 0.048(2) -0.0028(15) 0.0019(17) -0.0006(16)
C5 0.046(2) 0.052(2) 0.0408(19) -0.0021(17) 0.0106(17) 0.0005(17)
C6 0.043(2) 0.0473(19) 0.052(2) 0.0040(16) 0.0107(18) -0.0037(16)
C7 0.044(2) 0.0375(17) 0.046(2) -0.0043(16) 0.0021(17) 0.0009(15)
C8 0.055(2) 0.047(2) 0.045(2) -0.0017(18) 0.0115(18) 0.0027(16)
C9 0.045(2) 0.0459(18) 0.051(2) 0.0026(17) 0.0104(18) 0.0006(17)
C10 0.045(2) 0.0383(17) 0.0410(19) 0.0010(16) 0.0025(17) 0.0022(15)
C11 0.055(3) 0.055(2) 0.039(2) 0.0079(19) 0.0093(18) 0.0049(17)
C12 0.053(2) 0.050(2) 0.046(2) 0.0090(18) 0.0162(18) 0.0032(17)
C13 0.044(2) 0.0343(16) 0.0392(19) -0.0036(15) 0.0063(16) -0.0017(14)
C14 0.052(2) 0.0468(19) 0.0373(19) -0.0034(17) 0.0109(17) -0.0010(16)
C15 0.043(2) 0.0472(18) 0.052(2) 0.0009(16) 0.0138(19) -0.0076(16)
C16 0.049(2) 0.0476(19) 0.055(2) 0.0024(18) 0.005(2) 0.0058(17)
N1 0.0466(19) 0.0482(17) 0.0462(18) -0.0038(15) 0.0068(15) -0.0052(14)
N2 0.0490(19) 0.0426(16) 0.0492(18) -0.0005(14) 0.0078(15) -0.0032(14)
O1 0.0480(17) 0.0547(14) 0.0530(16) 0.0102(13) 0.0070(13) 0.0100(13)

loop_
_atom_type_symbol
_atom_type_description
_atom_type_scat_dispersion_real
_atom_type_scat_dispersion_imag
_atom_type_scat_source
C C 0.0033 0.0016 'International Tables Vol C Tables 4.2.6.8 and 6.1.1.4'
H H 0.0000 0.0000 'International Tables Vol C Tables 4.2.6.8 and 6.1.1.4'
N N 0.0061 0.0033 'International Tables Vol C Tables 4.2.6.8 and 6.1.1.4'
O O 0.0106 0.0060 'International Tables Vol C Tables 4.2.6.8 and 6.1.1.4'
Br Br -0.2901 2.4595 'International Tables Vol C Tables 4.2.6.8 and 6.1.1.4'

loop_
_geom_angle_atom_site_label_1
_geom_angle_atom_site_label_2
_geom_angle_atom_site_label_3
_geom_angle_site_symmetry_1
_geom_angle_site_symmetry_3
_geom_angle
C1 Br1 Br1 . 2_545 103.19(13)
C1 Br1 Br1 . 2 176.05(13)
Br1 Br1 Br1 2_545 2 80.61(4)
C2 C1 Br1 . . 111.0(3)
C2 C1 H1A . . 109.4
Br1 C1 H1A . . 109.4
C2 C1 H1B . . 109.4
Br1 C1 H1B . . 109.4
H1A C1 H1B . . 108.0
C1 C2 C3 . . 112.2(3)
C1 C2 H2A . . 109.2
C3 C2 H2A . . 109.2
C1 C2 H2B . . 109.2
C3 C2 H2B . . 109.2
H2A C2 H2B . . 107.9
O1 C3 C2 . . 107.0(3)
O1 C3 H3A . . 110.3
C2 C3 H3A . . 110.3
O1 C3 H3B . . 110.3
C2 C3 H3B . . 110.3
H3A C3 H3B . . 108.6
O1 C4 C9 . . 125.2(3)
O1 C4 C5 . . 114.5(3)
C9 C4 C5 . . 120.3(3)
C6 C5 C4 . . 120.1(3)
C6 C5 H5 . . 120.0
C4 C5 H5 . . 120.0
C5 C6 C7 . . 120.3(3)
C5 C6 H6 . . 119.8
C7 C6 H6 . . 119.8
C8 C7 C6 . . 118.5(3)
C8 C7 N1 . . 116.2(3)
C6 C7 N1 . . 125.2(3)
C7 C8 C9 . . 121.6(4)
C7 C8 H8 . . 119.2
C9 C8 H8 . . 119.2
C4 C9 C8 . . 119.2(4)
C4 C9 H9 . . 120.4
C8 C9 H9 . . 120.4
C11 C10 C15 . . 118.6(3)
C11 C10 N2 . . 114.7(3)
C15 C10 N2 . . 126.7(3)
C12 C11 C10 . . 121.1(3)
C12 C11 H11 . . 119.5
C10 C11 H11 . . 119.5
C11 C12 C13 . . 121.1(3)
C11 C12 H12 . . 119.4
C13 C12 H12 . . 119.4
C14 C13 C12 . . 118.0(3)
C14 C13 C16 . . 121.3(3)
C12 C13 C16 . . 120.7(3)
C13 C14 C15 . . 121.2(3)
C13 C14 H14 . . 119.4
C15 C14 H14 . . 119.4
C10 C15 C14 . . 119.9(3)
C10 C15 H15 . . 120.0
C14 C15 H15 . . 120.0
C13 C16 H16A . . 109.5
C13 C16 H16B . . 109.5
H16A C16 H16B . . 109.5
C13 C16 H16C . . 109.5
H16A C16 H16C . . 109.5
H16B C16 H16C . . 109.5
N2 N1 C7 . . 112.6(3)
N1 N2 C10 . . 113.7(3)
C4 O1 C3 . . 117.6(3)

loop_
_geom_bond_atom_site_label_1
_geom_bond_atom_site_label_2
_geom_bond_site_symmetry_2
_geom_bond_distance
Br1 C1 . 1.948(4)
Br1 Br1 2_545 3.6989(14)
Br1 Br1 2 3.6989(14)
C1 C2 . 1.461(6)
C1 H1A . 0.9700
C1 H1B . 0.9700
C2 C3 . 1.524(5)
C2 H2A . 0.9700
C2 H2B . 0.9700
C3 O1 . 1.435(4)
C3 H3A . 0.9700
C3 H3B . 0.9700
C4 O1 . 1.373(5)
C4 C9 . 1.384(5)
C4 C5 . 1.395(5)
C5 C6 . 1.367(5)
C5 H5 . 0.9300
C6 C7 . 1.413(5)
C6 H6 . 0.9300
C7 C8 . 1.378(5)
C7 N1 . 1.433(5)
C8 C9 . 1.384(5)
C8 H8 . 0.9300
C9 H9 . 0.9300
C10 C11 . 1.379(5)
C10 C15 . 1.387(5)
C10 N2 . 1.432(4)
C11 C12 . 1.375(5)
C11 H11 . 0.9300
C12 C13 . 1.382(5)
C12 H12 . 0.9300
C13 C14 . 1.383(5)
C13 C16 . 1.499(5)
C14 C15 . 1.394(5)
C14 H14 . 0.9300
C15 H15 . 0.9300
C16 H16A . 0.9600
C16 H16B . 0.9600
C16 H16C . 0.9600
N1 N2 . 1.248(4)
